data_7246736
loop_
_publ_author_name
'Liu, Miaochang'
'Xu, Xinyue'
'Chen, Yating'
'Ding, Qiuping'
'Lei, Yunxiang'
'Wu, Huayue'
'Huang, Xiaobo'

_publ_section_title
;
 Crystal structures, dual-state emissions and polymer-based doped
 room-temperature phosphorescence of 8-benzyloxyisoquinoline derivatives
;
_journal_issue 22
_journal_name_full CrystEngComm
_journal_page_first 3264
_journal_page_last 3270
_journal_paper_doi 10.1039/D3CE00231D
_journal_volume 25
_journal_year 2023
_chemical_formula_sum 'C26 H23 F6 N3 O'
_chemical_formula_weight 507.47
_space_group_crystal_system triclinic
_space_group_IT_number 2
_space_group_name_Hall '-P 1'
_space_group_name_H-M_alt 'P -1'
_atom_sites_solution_hydrogens geom
_audit_creation_method SHELXL-2013
_audit_update_record
;
2023-03-03 deposited with the CCDC.	2023-04-26 downloaded from the CCDC.
;
_cell_angle_alpha 75.8520(10)
_cell_angle_beta 84.4340(10)
_cell_angle_gamma 78.9830(10)
_cell_formula_units_Z 4
_cell_length_a 9.4961(3)
_cell_length_b 16.3124(5)
_cell_length_c 17.0312(6)
_cell_measurement_reflns_used 9936
_cell_measurement_temperature 296(2)
_cell_measurement_theta_max 53.710
_cell_measurement_theta_min 4.376
_cell_volume 2507.53(14)
_computing_cell_refinement 'Bruker SAINT'
_computing_data_collection 'Bruker APEX2'
_computing_data_reduction 'Bruker SAINT'
_computing_molecular_graphics 'Bruker SHELXTL'
_computing_publication_material 'Bruker SHELXTL'
_computing_structure_refinement 'SHELXL-2013 (Sheldrick, 2013)'
_computing_structure_solution 'SHELXS-97 (Sheldrick 2008)'
_diffrn_ambient_temperature 296(2)
_diffrn_measured_fraction_theta_full 0.995
_diffrn_measured_fraction_theta_max 0.995
_diffrn_measurement_device_type 'Bruker APEX-II CCD'
_diffrn_measurement_method '\f and \w scans'
_diffrn_radiation_type MoK\a
_diffrn_radiation_wavelength 0.71073
_diffrn_reflns_av_R_equivalents 0.0513
_diffrn_reflns_av_unetI/netI 0.0444
_diffrn_reflns_Laue_measured_fraction_full 0.995
_diffrn_reflns_Laue_measured_fraction_max 0.995
_diffrn_reflns_limit_h_max 10
_diffrn_reflns_limit_h_min -11
_diffrn_reflns_limit_k_max 19
_diffrn_reflns_limit_k_min -19
_diffrn_reflns_limit_l_max 20
_diffrn_reflns_limit_l_min -20
_diffrn_reflns_number 36842
_diffrn_reflns_point_group_measured_fraction_full 0.995
_diffrn_reflns_point_group_measured_fraction_max 0.995
_diffrn_reflns_theta_full 25.242
_diffrn_reflns_theta_max 25.500
_diffrn_reflns_theta_min 2.449
_exptl_absorpt_coefficient_mu 0.114
_exptl_absorpt_correction_T_max 0.7456
_exptl_absorpt_correction_T_min 0.5755
_exptl_absorpt_correction_type multi-scan
_exptl_absorpt_process_details sadabs
_exptl_crystal_colour colorless
_exptl_crystal_density_diffrn 1.344
_exptl_crystal_description prismatic
_exptl_crystal_F_000 1048
_exptl_crystal_size_max 0.200
_exptl_crystal_size_mid 0.170
_exptl_crystal_size_min 0.120
_refine_diff_density_max 0.173
_refine_diff_density_min -0.162
_refine_diff_density_rms 0.030
_refine_ls_extinction_coef 0.039(3)
_refine_ls_extinction_expression Fc^*^=kFc[1+0.001xFc^2^\l^3^/sin(2\q)]^-1/4^
_refine_ls_extinction_method SHELXL
_refine_ls_goodness_of_fit_ref 1.032
_refine_ls_hydrogen_treatment constr
_refine_ls_matrix_type full
_refine_ls_number_parameters 762
_refine_ls_number_reflns 9300
_refine_ls_number_restraints 24
_refine_ls_restrained_S_all 1.044
_refine_ls_R_factor_all 0.0811
_refine_ls_R_factor_gt 0.0499
_refine_ls_shift/su_max 0.035
_refine_ls_shift/su_mean 0.001
_refine_ls_structure_factor_coef Fsqd
_refine_ls_weighting_details 'w=1/[\s^2^(Fo^2^)+(0.0558P)^2^+0.4454P] where P=(Fo^2^+2Fc^2^)/3'
_refine_ls_weighting_scheme calc
_refine_ls_wR_factor_gt 0.1192
_refine_ls_wR_factor_ref 0.1418
_reflns_Friedel_coverage 0.000
_reflns_number_gt 6128
_reflns_number_total 9300
_reflns_threshold_expression 'I > 2\s(I)'
_cod_data_source_file d3ce00231d2.cif
_cod_data_source_block mo_dd18249_0m
_cod_depositor_comments 'Adding full bibliography for 7246730--7246739.cif.'
_cod_database_code 7246736
_shelx_space_group_comment
; 
The symmetry employed for this shelxl refinement is uniquely defined 
by the following loop, which should always be used as a source of 
symmetry information in preference to the above space-group names. 
They are only intended as comments. 
;
_shelx_estimated_absorpt_t_min 0.978
_shelx_estimated_absorpt_t_max 0.986
_shelxl_version_number 2013-4

loop_
_space_group_symop_operation_xyz
'x, y, z'
'-x, -y, -z'

loop_
_atom_site_label
_atom_site_type_symbol
_atom_site_fract_x
_atom_site_fract_y
_atom_site_fract_z
_atom_site_U_iso_or_equiv
_atom_site_adp_type
_atom_site_occupancy
_atom_site_site_symmetry_order
_atom_site_calc_flag
_atom_site_refinement_flags_posn
_atom_site_refinement_flags_adp
_atom_site_refinement_flags_occupancy
_atom_site_disorder_assembly
_atom_site_disorder_group
N1 N 0.92336(17) 0.68221(10) 0.29018(10) 0.0631(4) Uani 1 1 d . . . . .
N2 N 0.88739(15) 0.75321(9) 0.15641(9) 0.0550(4) Uani 1 1 d . . . . .
N3 N 0.6947(2) 0.50315(14) -0.01228(16) 0.0988(7) Uani 1 1 d . . . . .
N4 N 0.40605(17) 0.80832(11) 0.09258(11) 0.0685(4) Uani 1 1 d . . . . .
N5 N 0.36849(17) 0.87974(10) 0.19617(10) 0.0666(4) Uani 1 1 d . . . . .
N6 N 0.3702(3) 0.60111(16) 0.51475(15) 0.1157(8) Uani 1 1 d . . . . .
O1 O 0.83577(13) 0.64443(8) 0.05784(8) 0.0623(4) Uani 1 1 d . . . . .
O2 O 0.41257(13) 0.76133(8) 0.35154(8) 0.0628(3) Uani 1 1 d . . . . .
C1 C 0.9065(2) 0.61684(13) 0.35616(13) 0.0703(6) Uani 1 1 d . . . . .
C2 C 0.8354(2) 0.55336(13) 0.35251(14) 0.0764(6) Uani 1 1 d . . . . .
H2 H 0.8156 0.5136 0.3997 0.092 Uiso 1 1 calc R U . . .
C3 C 0.7913(2) 0.54712(12) 0.27800(14) 0.0680(6) Uani 1 1 d . . . . .
C4 C 0.7219(2) 0.47977(13) 0.27144(16) 0.0805(7) Uani 1 1 d . . . . .
H4 H 0.6977 0.4415 0.3187 0.097 Uiso 1 1 calc R U . . .
C5 C 0.6892(2) 0.46848(12) 0.19982(17) 0.0756(6) Uani 1 1 d . . . . .
C6 C 0.7324(2) 0.52614(12) 0.12835(14) 0.0682(6) Uani 1 1 d . . . . .
C7 C 0.79868(19) 0.59369(11) 0.13192(13) 0.0607(5) Uani 1 1 d . . . . .
C8 C 0.82242(19) 0.60956(11) 0.20681(12) 0.0582(5) Uani 1 1 d . . . . .
C9 C 0.87889(18) 0.68112(11) 0.21991(12) 0.0553(5) Uani 1 1 d . . . . .
C10 C 0.9631(3) 0.62411(16) 0.43284(14) 0.0931(7) Uani 1 1 d . . . . .
H10A H 0.8937 0.6620 0.4582 0.140 Uiso 1 1 calc R U . . .
H10B H 1.0511 0.6466 0.4205 0.140 Uiso 1 1 calc R U . . .
H10C H 0.9808 0.5684 0.4690 0.140 Uiso 1 1 calc R U . . .
C11 C 0.6133(3) 0.39726(15) 0.19318(18) 0.1025(9) Uani 1 1 d . . . . .
H11A H 0.5829 0.3681 0.2464 0.154 Uiso 1 1 calc R U . . .
H11B H 0.6779 0.3573 0.1677 0.154 Uiso 1 1 calc R U . . .
H11C H 0.5310 0.4211 0.1612 0.154 Uiso 1 1 calc R U . . .
C12 C 0.7107(2) 0.51405(14) 0.05026(18) 0.0764(6) Uani 1 1 d . . . . .
C13 C 0.75045(18) 0.79703(11) 0.11997(11) 0.0548(4) Uani 1 1 d . . . . .
H13A H 0.6937 0.8298 0.1561 0.066 Uiso 1 1 calc R U . . .
H13B H 0.6966 0.7546 0.1130 0.066 Uiso 1 1 calc R U . . .
C14 C 0.7760(2) 0.85623(12) 0.03912(12) 0.0629(5) Uani 1 1 d . . . . .
H14A H 0.6846 0.8862 0.0174 0.075 Uiso 1 1 calc R U . . .
H14B H 0.8257 0.8230 0.0015 0.075 Uiso 1 1 calc R U . . .
C15 C 0.8652(3) 0.92082(13) 0.04815(13) 0.0770(6) Uani 1 1 d . . . . .
H15A H 0.8910 0.9539 -0.0051 0.092 Uiso 1 1 calc R U . . .
H15B H 0.8089 0.9602 0.0784 0.092 Uiso 1 1 calc R U . . .
C16 C 1.0001(2) 0.87637(13) 0.09166(12) 0.0727(6) Uani 1 1 d . . . . .
H16A H 1.0494 0.9192 0.1021 0.087 Uiso 1 1 calc R U . . .
H16B H 1.0637 0.8447 0.0570 0.087 Uiso 1 1 calc R U . . .
C17 C 0.9686(2) 0.81530(12) 0.17107(12) 0.0651(5) Uani 1 1 d . . . . .
H17A H 1.0579 0.7854 0.1954 0.078 Uiso 1 1 calc R U . . .
H17B H 0.9133 0.8472 0.2083 0.078 Uiso 1 1 calc R U . . .
C18 C 0.9860(2) 0.62931(14) 0.03286(13) 0.0750(6) Uani 1 1 d . . . . .
H18A H 1.0214 0.5683 0.0399 0.090 Uiso 1 1 calc R U . . .
H18B H 1.0414 0.6520 0.0649 0.090 Uiso 1 1 calc R U . . .
C19 C 0.9986(2) 0.67401(13) -0.05452(13) 0.0670(5) Uani 1 1 d . . . . .
C20 C 0.9351(3) 0.64858(14) -0.11217(15) 0.0801(6) Uani 1 1 d . . . . .
H20 H 0.8870 0.6021 -0.0964 0.096 Uiso 1 1 calc R U . . .
C21 C 0.9417(3) 0.69080(16) -0.19237(16) 0.0858(7) Uani 1 1 d . . . . .
C22 C 1.0102(3) 0.76131(15) -0.21741(15) 0.0814(6) Uani 1 1 d . . . . .
H22 H 1.0141 0.7900 -0.2717 0.098 Uiso 1 1 calc R U . . .
C23 C 1.0722(2) 0.78808(13) -0.16055(14) 0.0720(6) Uani 1 1 d . . . . .
C24 C 1.0681(2) 0.74404(13) -0.07995(13) 0.0696(6) Uani 1 1 d . . . . .
H24 H 1.1127 0.7618 -0.0423 0.084 Uiso 1 1 calc R U . . .
C25 C 0.8720(6) 0.6621(4) -0.2534(3) 0.1330(14) Uani 1 1 d . . . . .
C26 C 1.1408(4) 0.8658(2) -0.1859(2) 0.0943(8) Uani 1 1 d . . . . .
C27 C 0.4106(2) 0.73737(16) 0.06253(13) 0.0738(6) Uani 1 1 d . . . . .
C28 C 0.3720(2) 0.66447(15) 0.10876(14) 0.0731(6) Uani 1 1 d . . . . .
H28 H 0.3590 0.6211 0.0849 0.088 Uiso 1 1 calc R U . . .
C29 C 0.3513(2) 0.65441(13) 0.19331(13) 0.0644(5) Uani 1 1 d . . . . .
C30 C 0.3266(2) 0.57596(14) 0.24424(15) 0.0745(6) Uani 1 1 d . . . . .
H30 H 0.3091 0.5334 0.2206 0.089 Uiso 1 1 calc R U . . .
C31 C 0.3270(2) 0.55968(14) 0.32616(15) 0.0765(6) Uani 1 1 d . . . . .
C32 C 0.3567(2) 0.62559(14) 0.36005(13) 0.0687(5) Uani 1 1 d . . . . .
C33 C 0.37808(19) 0.70434(12) 0.31195(12) 0.0589(5) Uani 1 1 d . . . . .
C34 C 0.36706(18) 0.72336(12) 0.22757(12) 0.0574(5) Uani 1 1 d . . . . .
C35 C 0.37895(19) 0.80391(12) 0.17060(13) 0.0602(5) Uani 1 1 d . . . . .
C36 C 0.4622(3) 0.7458(2) -0.02480(15) 0.1058(9) Uani 1 1 d . . . . .
H36A H 0.5639 0.7453 -0.0298 0.159 Uiso 1 1 calc R U . . .
H36B H 0.4139 0.7988 -0.0568 0.159 Uiso 1 1 calc R U . . .
H36C H 0.4418 0.6986 -0.0436 0.159 Uiso 1 1 calc R U . . .
C37 C 0.3043(3) 0.47434(16) 0.38010(17) 0.1088(9) Uani 1 1 d . . . . .
H37A H 0.3250 0.4311 0.3493 0.163 Uiso 1 1 calc R U . . .
H37B H 0.2063 0.4785 0.4011 0.163 Uiso 1 1 calc R U . . .
H37C H 0.3670 0.4592 0.4243 0.163 Uiso 1 1 calc R U . . .
C38 C 0.3658(3) 0.61203(15) 0.44618(17) 0.0843(7) Uani 1 1 d . . . . .
C39 C 0.2439(2) 0.90505(14) 0.24938(14) 0.0735(6) Uani 1 1 d . . . . .
H39A H 0.2215 0.8546 0.2887 0.088 Uiso 1 1 calc R U . . .
H39B H 0.1610 0.9301 0.2171 0.088 Uiso 1 1 calc R U . . .
C40 C 0.2750(3) 0.96933(16) 0.29339(17) 0.0921(7) Uani 1 1 d . . . . .
H40A H 0.1905 0.9869 0.3262 0.111 Uiso 1 1 calc R U . . .
H40B H 0.3526 0.9427 0.3293 0.111 Uiso 1 1 calc R U . . .
C41 C 0.3163(3) 1.04724(17) 0.2335(2) 0.1095(9) Uani 1 1 d . . . . .
H41A H 0.2345 1.0782 0.2022 0.131 Uiso 1 1 calc R U . . .
H41B H 0.3444 1.0854 0.2624 0.131 Uiso 1 1 calc R U . . .
C42 C 0.4396(3) 1.01963(16) 0.17714(19) 0.1027(9) Uani 1 1 d . . . . .
H42A H 0.5245 0.9950 0.2079 0.123 Uiso 1 1 calc R U . . .
H42B H 0.4606 1.0695 0.1365 0.123 Uiso 1 1 calc R U . . .
C43 C 0.4054(3) 0.95420(14) 0.13531(15) 0.0835(7) Uani 1 1 d . . . . .
H43A H 0.3255 0.9799 0.1008 0.100 Uiso 1 1 calc R U . . .
H43B H 0.4880 0.9360 0.1015 0.100 Uiso 1 1 calc R U . . .
C44 C 0.5623(2) 0.76414(16) 0.34693(13) 0.0747(6) Uani 1 1 d . . . . .
H44A H 0.5894 0.7978 0.2943 0.090 Uiso 1 1 calc R U . . .
H44B H 0.6171 0.7065 0.3533 0.090 Uiso 1 1 calc R U . . .
C45 C 0.5955(2) 0.80330(13) 0.41198(12) 0.0638(5) Uani 1 1 d . . . . .
C46 C 0.4999(2) 0.81334(15) 0.47674(13) 0.0756(6) Uani 1 1 d . . . . .
H46 H 0.4108 0.7966 0.4799 0.091 Uiso 1 1 calc R U . . .
C47 C 0.5352(3) 0.84798(17) 0.53678(14) 0.0871(7) Uani 1 1 d . . . . .
C48 C 0.6674(3) 0.87208(18) 0.53349(17) 0.0991(8) Uani 1 1 d . . . . .
H48 H 0.6912 0.8953 0.5741 0.119 Uiso 1 1 calc R U . . .
C49 C 0.7637(3) 0.86157(16) 0.46971(16) 0.0885(7) Uani 1 1 d . . . . .
C50 C 0.7277(2) 0.82806(14) 0.40901(14) 0.0749(6) Uani 1 1 d . . . . .
H50 H 0.7930 0.8220 0.3656 0.090 Uiso 1 1 calc R U . . .
C51 C 0.4343(5) 0.8552(4) 0.6092(3) 0.1256(13) Uani 1 1 d . . . . .
C52 C 0.9088(5) 0.8846(4) 0.4672(4) 0.1324(14) Uani 1 1 d . . . . .
F1 F 0.9015(5) 0.5745(2) -0.2411(3) 0.1410(12) Uani 0.7 1 d . . P A 1
F2 F 0.7261(6) 0.6738(7) -0.2393(5) 0.179(2) Uani 0.6 1 d . . P A 1
F3 F 0.8928(15) 0.6953(8) -0.3267(4) 0.233(6) Uani 0.6 1 d . . P A 1
F4 F 1.1132(12) 0.9088(6) -0.2631(4) 0.124(3) Uani 0.5 1 d . . P B 1
F5 F 1.2768(8) 0.8490(5) -0.1884(5) 0.143(3) Uani 0.6 1 d . . P B 1
F6 F 1.0809(8) 0.9236(4) -0.1457(5) 0.128(2) Uani 0.5 1 d . . P B 1
F7 F 0.3120(9) 0.8316(9) 0.6079(6) 0.162(4) Uani 0.5 1 d . . P C 1
F8 F 0.4927(7) 0.8102(6) 0.6790(4) 0.147(3) Uani 0.5 1 d . . P C 1
F9 F 0.4085(13) 0.9337(6) 0.6187(7) 0.212(6) Uani 0.5 1 d . . P C 1
F10 F 0.9448(11) 0.8921(11) 0.5395(5) 0.179(4) Uani 0.5 1 d . . P D 1
F11 F 0.9283(9) 0.9559(7) 0.4132(11) 0.191(5) Uani 0.5 1 d . . P D 1
F12 F 1.0172(7) 0.8285(8) 0.4405(11) 0.186(4) Uani 0.5 1 d . . P D 1
F1' F 0.790(2) 0.6129(11) -0.2251(7) 0.178(3) Uani 0.3 1 d . U P A 2
F2' F 0.7835(15) 0.7215(9) -0.2932(8) 0.179(3) Uani 0.4 1 d . U P A 2
F3' F 0.9676(13) 0.6523(9) -0.3173(8) 0.171(3) Uani 0.4 1 d . U P A 2
F4' F 1.0852(12) 0.9244(6) -0.2369(8) 0.220(6) Uani 0.5 1 d . . P B 2
F5' F 1.2803(12) 0.8451(9) -0.2056(7) 0.128(5) Uani 0.4 1 d . . P B 2
F6' F 1.1674(8) 0.8945(4) -0.1167(5) 0.139(2) Uani 0.5 1 d . . P B 2
F7' F 0.3060(11) 0.8972(7) 0.5755(5) 0.187(3) Uani 0.5 1 d . U P C 2
F8' F 0.410(2) 0.7870(7) 0.6520(7) 0.264(8) Uani 0.5 1 d . . P C 2
F9' F 0.4403(10) 0.9181(8) 0.6409(6) 0.172(3) Uani 0.5 1 d . U P C 2
F10' F 0.9012(11) 0.9525(11) 0.4935(12) 0.222(3) Uani 0.5 1 d . U P D 2
F11' F 0.9600(19) 0.9038(15) 0.3980(9) 0.220(4) Uani 0.5 1 d . U P D 2
F12' F 0.9938(10) 0.8224(10) 0.5076(11) 0.220(5) Uani 0.5 1 d . . P D 2

loop_
_atom_site_aniso_label
_atom_site_aniso_U_11
_atom_site_aniso_U_22
_atom_site_aniso_U_33
_atom_site_aniso_U_23
_atom_site_aniso_U_13
_atom_site_aniso_U_12
N1 0.0618(9) 0.0595(9) 0.0601(11) 0.0020(8) -0.0087(8) -0.0088(7)
N2 0.0528(8) 0.0492(8) 0.0597(10) 0.0015(7) -0.0091(7) -0.0160(6)
N3 0.0936(15) 0.0990(15) 0.1213(19) -0.0495(15) 0.0041(14) -0.0336(12)
N4 0.0638(10) 0.0791(11) 0.0643(12) -0.0127(9) -0.0154(8) -0.0153(8)
N5 0.0633(10) 0.0592(10) 0.0784(12) -0.0141(9) -0.0126(8) -0.0117(8)
N6 0.154(2) 0.1230(19) 0.0704(15) -0.0054(13) -0.0037(15) -0.0482(16)
O1 0.0563(8) 0.0607(8) 0.0690(9) -0.0112(6) 0.0030(6) -0.0165(6)
O2 0.0532(7) 0.0752(8) 0.0668(8) -0.0254(7) -0.0045(6) -0.0158(6)
C1 0.0707(13) 0.0619(12) 0.0658(14) 0.0057(10) -0.0065(10) -0.0056(10)
C2 0.0859(15) 0.0629(13) 0.0655(14) 0.0102(10) 0.0020(11) -0.0118(11)
C3 0.0663(12) 0.0498(11) 0.0791(15) -0.0003(10) 0.0068(10) -0.0124(9)
C4 0.0825(15) 0.0564(12) 0.0937(18) -0.0006(12) 0.0142(13) -0.0211(11)
C5 0.0677(13) 0.0504(11) 0.1057(19) -0.0137(12) 0.0146(12) -0.0184(9)
C6 0.0591(12) 0.0569(11) 0.0905(16) -0.0207(11) 0.0063(10) -0.0148(9)
C7 0.0543(11) 0.0486(10) 0.0749(14) -0.0063(9) 0.0060(9) -0.0136(8)
C8 0.0539(10) 0.0482(10) 0.0665(13) -0.0029(9) 0.0013(9) -0.0102(8)
C9 0.0484(10) 0.0496(10) 0.0615(12) -0.0008(9) -0.0017(8) -0.0088(8)
C10 0.1074(19) 0.0891(16) 0.0698(15) 0.0099(12) -0.0234(13) -0.0125(14)
C11 0.1017(19) 0.0676(14) 0.144(2) -0.0267(15) 0.0223(17) -0.0394(13)
C12 0.0620(13) 0.0652(13) 0.110(2) -0.0309(14) 0.0074(13) -0.0213(10)
C13 0.0517(10) 0.0486(10) 0.0602(11) -0.0041(8) -0.0041(8) -0.0098(8)
C14 0.0680(12) 0.0586(11) 0.0580(12) -0.0002(9) -0.0104(9) -0.0150(9)
C15 0.1035(17) 0.0594(12) 0.0668(14) 0.0082(10) -0.0162(12) -0.0346(11)
C16 0.0882(15) 0.0726(13) 0.0639(13) -0.0028(10) -0.0099(11) -0.0441(11)
C17 0.0708(12) 0.0613(11) 0.0649(13) -0.0018(9) -0.0136(10) -0.0274(9)
C18 0.0616(12) 0.0801(14) 0.0764(15) -0.0106(11) 0.0098(10) -0.0116(10)
C19 0.0604(12) 0.0669(12) 0.0716(14) -0.0170(11) 0.0063(10) -0.0094(10)
C20 0.0861(16) 0.0697(13) 0.0854(17) -0.0150(12) -0.0022(13) -0.0205(11)
C21 0.0973(17) 0.0819(16) 0.0822(17) -0.0223(14) -0.0095(13) -0.0187(13)
C22 0.0891(16) 0.0791(15) 0.0681(15) -0.0109(12) 0.0021(12) -0.0068(12)
C23 0.0689(13) 0.0652(12) 0.0773(16) -0.0167(11) 0.0166(11) -0.0102(10)
C24 0.0645(12) 0.0748(13) 0.0729(15) -0.0269(11) 0.0140(10) -0.0166(10)
C25 0.167(4) 0.138(4) 0.109(3) -0.022(3) -0.031(3) -0.063(4)
C26 0.092(2) 0.090(2) 0.101(2) -0.0206(18) 0.0191(18) -0.0299(17)
C27 0.0712(13) 0.0901(16) 0.0651(14) -0.0211(12) -0.0186(10) -0.0144(11)
C28 0.0729(13) 0.0803(14) 0.0746(15) -0.0298(12) -0.0150(11) -0.0135(11)
C29 0.0568(11) 0.0686(12) 0.0734(14) -0.0243(11) -0.0112(9) -0.0106(9)
C30 0.0760(14) 0.0680(13) 0.0869(17) -0.0264(12) -0.0074(12) -0.0184(10)
C31 0.0772(14) 0.0687(13) 0.0856(17) -0.0150(12) -0.0018(12) -0.0227(11)
C32 0.0673(13) 0.0743(13) 0.0664(14) -0.0147(11) -0.0041(10) -0.0187(10)
C33 0.0517(10) 0.0663(12) 0.0635(13) -0.0216(10) -0.0035(9) -0.0132(9)
C34 0.0469(10) 0.0624(11) 0.0653(13) -0.0178(10) -0.0080(8) -0.0088(8)
C35 0.0483(10) 0.0674(12) 0.0673(14) -0.0158(10) -0.0140(9) -0.0104(8)
C36 0.126(2) 0.132(2) 0.0673(16) -0.0288(15) -0.0077(15) -0.0355(18)
C37 0.141(2) 0.0816(17) 0.108(2) -0.0104(15) -0.0051(18) -0.0452(16)
C38 0.0943(17) 0.0836(16) 0.0754(18) -0.0093(13) -0.0005(13) -0.0300(13)
C39 0.0580(12) 0.0735(13) 0.0946(16) -0.0308(12) -0.0165(11) -0.0045(10)
C40 0.0876(16) 0.0824(16) 0.119(2) -0.0447(15) -0.0230(15) -0.0084(13)
C41 0.112(2) 0.0780(17) 0.152(3) -0.0459(18) -0.034(2) -0.0121(15)
C42 0.104(2) 0.0730(15) 0.135(2) -0.0092(16) -0.0315(18) -0.0311(14)
C43 0.0840(15) 0.0656(13) 0.0951(17) -0.0007(12) -0.0189(13) -0.0148(11)
C44 0.0536(11) 0.1102(17) 0.0719(14) -0.0379(13) -0.0022(10) -0.0210(11)
C45 0.0622(12) 0.0747(13) 0.0588(12) -0.0174(10) -0.0075(9) -0.0174(10)
C46 0.0696(13) 0.0988(16) 0.0669(14) -0.0284(12) -0.0011(11) -0.0248(11)
C47 0.0929(17) 0.1127(19) 0.0688(15) -0.0388(14) 0.0016(13) -0.0298(14)
C48 0.115(2) 0.118(2) 0.0856(18) -0.0422(16) -0.0095(16) -0.0466(17)
C49 0.0914(17) 0.0993(17) 0.0897(18) -0.0266(14) -0.0115(14) -0.0439(14)
C50 0.0730(14) 0.0869(15) 0.0712(14) -0.0196(12) -0.0010(11) -0.0291(11)
C51 0.111(3) 0.179(4) 0.116(3) -0.082(3) 0.010(2) -0.043(3)
C52 0.118(3) 0.169(4) 0.146(4) -0.064(3) -0.002(3) -0.080(3)
F1 0.150(3) 0.126(2) 0.177(3) -0.082(2) -0.041(2) -0.022(2)
F2 0.101(3) 0.243(7) 0.214(6) -0.083(6) -0.063(3) -0.016(3)
F3 0.342(15) 0.308(12) 0.089(4) -0.013(5) -0.038(5) -0.184(11)
F4 0.171(6) 0.121(5) 0.075(2) 0.014(3) 0.009(3) -0.066(4)
F5 0.114(6) 0.148(5) 0.156(6) 0.026(4) -0.036(4) -0.062(4)
F6 0.192(6) 0.081(3) 0.125(5) -0.041(3) 0.044(5) -0.055(3)
F7 0.136(5) 0.277(12) 0.129(6) -0.115(7) 0.067(4) -0.118(7)
F8 0.165(5) 0.196(7) 0.067(3) -0.033(3) 0.012(3) -0.003(4)
F9 0.292(11) 0.147(5) 0.161(8) -0.060(5) 0.033(7) 0.059(6)
F10 0.161(5) 0.287(11) 0.139(5) -0.065(6) -0.036(4) -0.127(7)
F11 0.160(5) 0.171(5) 0.238(10) 0.032(7) -0.018(7) -0.119(6)
F12 0.084(3) 0.183(7) 0.336(13) -0.128(9) 0.016(6) -0.059(4)
F1' 0.199(9) 0.203(8) 0.162(6) -0.053(7) -0.073(7) -0.063(8)
F2' 0.182(7) 0.216(7) 0.151(6) -0.064(5) -0.081(5) 0.002(6)
F3' 0.189(6) 0.212(6) 0.135(6) -0.110(5) -0.055(5) 0.022(5)
F4' 0.164(7) 0.095(4) 0.351(16) 0.089(10) -0.093(11) -0.041(4)
F5' 0.117(8) 0.174(8) 0.117(5) -0.071(5) 0.075(5) -0.078(6)
F6' 0.198(6) 0.110(4) 0.134(5) -0.053(4) 0.051(4) -0.085(4)
F7' 0.164(5) 0.278(8) 0.158(6) -0.136(6) 0.067(5) -0.067(6)
F8' 0.40(2) 0.203(8) 0.152(10) -0.007(7) 0.143(12) -0.094(12)
F9' 0.186(5) 0.263(9) 0.134(5) -0.142(6) 0.048(4) -0.108(6)
F10' 0.226(7) 0.273(9) 0.254(10) -0.129(8) 0.019(6) -0.185(7)
F11' 0.193(7) 0.289(10) 0.245(9) -0.100(9) 0.056(6) -0.188(8)
F12' 0.093(5) 0.318(14) 0.255(11) -0.036(11) -0.051(6) -0.067(6)

loop_
_atom_type_symbol
_atom_type_description
_atom_type_scat_dispersion_real
_atom_type_scat_dispersion_imag
_atom_type_scat_source
C C 0.0033 0.0016 'International Tables Vol C Tables 4.2.6.8 and 6.1.1.4'
H H 0.0000 0.0000 'International Tables Vol C Tables 4.2.6.8 and 6.1.1.4'
N N 0.0061 0.0033 'International Tables Vol C Tables 4.2.6.8 and 6.1.1.4'
O O 0.0106 0.0060 'International Tables Vol C Tables 4.2.6.8 and 6.1.1.4'
F F 0.0171 0.0103 'International Tables Vol C Tables 4.2.6.8 and 6.1.1.4'

loop_
_geom_angle_atom_site_label_1
_geom_angle_atom_site_label_2
_geom_angle_atom_site_label_3
_geom_angle
_geom_angle_site_symmetry_1
_geom_angle_site_symmetry_3
_geom_angle_publ_flag
C9 N1 C1 119.81(17) . . ?
C9 N2 C17 115.99(15) . . ?
C9 N2 C13 115.57(13) . . ?
C17 N2 C13 110.86(14) . . ?
C35 N4 C27 120.03(18) . . ?
C35 N5 C43 116.69(18) . . ?
C35 N5 C39 118.96(16) . . ?
C43 N5 C39 111.28(17) . . ?
C7 O1 C18 115.08(14) . . ?
C33 O2 C44 113.80(14) . . ?
C2 C1 N1 121.6(2) . . ?
C2 C1 C10 123.1(2) . . ?
N1 C1 C10 115.20(19) . . ?
C1 C2 C3 120.62(19) . . ?
C1 C2 H2 119.7 . . ?
C3 C2 H2 119.7 . . ?
C2 C3 C4 122.1(2) . . ?
C2 C3 C8 118.27(19) . . ?
C4 C3 C8 119.6(2) . . ?
C5 C4 C3 123.2(2) . . ?
C5 C4 H4 118.4 . . ?
C3 C4 H4 118.4 . . ?
C4 C5 C6 117.12(19) . . ?
C4 C5 C11 123.0(2) . . ?
C6 C5 C11 119.9(2) . . ?
C7 C6 C5 121.6(2) . . ?
C7 C6 C12 118.26(19) . . ?
C5 C6 C12 120.08(19) . . ?
O1 C7 C6 115.59(19) . . ?
O1 C7 C8 123.23(15) . . ?
C6 C7 C8 121.16(18) . . ?
C7 C8 C3 116.81(17) . . ?
C7 C8 C9 127.29(16) . . ?
C3 C8 C9 115.87(19) . . ?
N1 C9 N2 117.22(16) . . ?
N1 C9 C8 122.67(16) . . ?
N2 C9 C8 120.11(17) . . ?
C1 C10 H10A 109.5 . . ?
C1 C10 H10B 109.5 . . ?
H10A C10 H10B 109.5 . . ?
C1 C10 H10C 109.5 . . ?
H10A C10 H10C 109.5 . . ?
H10B C10 H10C 109.5 . . ?
C5 C11 H11A 109.5 . . ?
C5 C11 H11B 109.5 . . ?
H11A C11 H11B 109.5 . . ?
C5 C11 H11C 109.5 . . ?
H11A C11 H11C 109.5 . . ?
H11B C11 H11C 109.5 . . ?
N3 C12 C6 179.0(3) . . ?
N2 C13 C14 111.00(14) . . ?
N2 C13 H13A 109.4 . . ?
C14 C13 H13A 109.4 . . ?
N2 C13 H13B 109.4 . . ?
C14 C13 H13B 109.4 . . ?
H13A C13 H13B 108.0 . . ?
C13 C14 C15 110.24(16) . . ?
C13 C14 H14A 109.6 . . ?
C15 C14 H14A 109.6 . . ?
C13 C14 H14B 109.6 . . ?
C15 C14 H14B 109.6 . . ?
H14A C14 H14B 108.1 . . ?
C16 C15 C14 110.96(16) . . ?
C16 C15 H15A 109.4 . . ?
C14 C15 H15A 109.4 . . ?
C16 C15 H15B 109.4 . . ?
C14 C15 H15B 109.4 . . ?
H15A C15 H15B 108.0 . . ?
C15 C16 C17 112.24(17) . . ?
C15 C16 H16A 109.2 . . ?
C17 C16 H16A 109.2 . . ?
C15 C16 H16B 109.2 . . ?
C17 C16 H16B 109.2 . . ?
H16A C16 H16B 107.9 . . ?
N2 C17 C16 109.50(16) . . ?
N2 C17 H17A 109.8 . . ?
C16 C17 H17A 109.8 . . ?
N2 C17 H17B 109.8 . . ?
C16 C17 H17B 109.8 . . ?
H17A C17 H17B 108.2 . . ?
O1 C18 C19 106.79(17) . . ?
O1 C18 H18A 110.4 . . ?
C19 C18 H18A 110.4 . . ?
O1 C18 H18B 110.4 . . ?
C19 C18 H18B 110.4 . . ?
H18A C18 H18B 108.6 . . ?
C20 C19 C24 118.0(2) . . ?
C20 C19 C18 120.39(19) . . ?
C24 C19 C18 121.6(2) . . ?
C21 C20 C19 121.1(2) . . ?
C21 C20 H20 119.4 . . ?
C19 C20 H20 119.4 . . ?
C20 C21 C22 120.7(2) . . ?
C20 C21 C25 120.0(3) . . ?
C22 C21 C25 119.3(3) . . ?
C23 C22 C21 118.8(2) . . ?
C23 C22 H22 120.6 . . ?
C21 C22 H22 120.6 . . ?
C22 C23 C24 120.3(2) . . ?
C22 C23 C26 119.5(2) . . ?
C24 C23 C26 120.2(2) . . ?
C19 C24 C23 121.1(2) . . ?
C19 C24 H24 119.5 . . ?
C23 C24 H24 119.5 . . ?
F1' C25 F2' 97.9(11) . . ?
F1' C25 F3' 122.9(11) . . ?
F2' C25 F3' 96.3(9) . . ?
F3 C25 F2 105.6(8) . . ?
F3 C25 F1 109.6(8) . . ?
F2 C25 F1 99.8(6) . . ?
F1' C25 C21 114.9(6) . . ?
F3 C25 C21 118.6(5) . . ?
F2' C25 C21 112.5(6) . . ?
F3' C25 C21 109.7(6) . . ?
F2 C25 C21 110.9(5) . . ?
F1 C25 C21 110.6(4) . . ?
F5 C26 F6 116.0(6) . . ?
F4' C26 F5' 110.3(8) . . ?
F5 C26 F4 102.4(6) . . ?
F6 C26 F4 101.2(6) . . ?
F4' C26 F6' 111.1(8) . . ?
F5' C26 F6' 93.3(6) . . ?
F4' C26 C23 117.7(6) . . ?
F5 C26 C23 113.5(4) . . ?
F6 C26 C23 110.7(4) . . ?
F5' C26 C23 111.0(6) . . ?
F4 C26 C23 112.0(5) . . ?
F6' C26 C23 110.6(3) . . ?
C28 C27 N4 121.9(2) . . ?
C28 C27 C36 122.4(2) . . ?
N4 C27 C36 115.7(2) . . ?
C27 C28 C29 119.7(2) . . ?
C27 C28 H28 120.2 . . ?
C29 C28 H28 120.2 . . ?
C30 C29 C28 121.2(2) . . ?
C30 C29 C34 119.9(2) . . ?
C28 C29 C34 118.67(19) . . ?
C31 C30 C29 122.9(2) . . ?
C31 C30 H30 118.5 . . ?
C29 C30 H30 118.5 . . ?
C30 C31 C32 117.0(2) . . ?
C30 C31 C37 122.4(2) . . ?
C32 C31 C37 120.5(2) . . ?
C33 C32 C31 121.6(2) . . ?
C33 C32 C38 117.81(19) . . ?
C31 C32 C38 120.5(2) . . ?
O2 C33 C32 116.12(18) . . ?
O2 C33 C34 122.66(17) . . ?
C32 C33 C34 121.22(18) . . ?
C33 C34 C29 116.63(18) . . ?
C33 C34 C35 127.25(17) . . ?
C29 C34 C35 116.00(18) . . ?
N4 C35 N5 116.82(18) . . ?
N4 C35 C34 121.56(18) . . ?
N5 C35 C34 121.55(18) . . ?
C27 C36 H36A 109.5 . . ?
C27 C36 H36B 109.5 . . ?
H36A C36 H36B 109.5 . . ?
C27 C36 H36C 109.5 . . ?
H36A C36 H36C 109.5 . . ?
H36B C36 H36C 109.5 . . ?
C31 C37 H37A 109.5 . . ?
C31 C37 H37B 109.5 . . ?
H37A C37 H37B 109.5 . . ?
C31 C37 H37C 109.5 . . ?
H37A C37 H37C 109.5 . . ?
H37B C37 H37C 109.5 . . ?
N6 C38 C32 178.6(3) . . ?
N5 C39 C40 110.91(18) . . ?
N5 C39 H39A 109.5 . . ?
C40 C39 H39A 109.5 . . ?
N5 C39 H39B 109.5 . . ?
C40 C39 H39B 109.5 . . ?
H39A C39 H39B 108.0 . . ?
C41 C40 C39 110.6(2) . . ?
C41 C40 H40A 109.5 . . ?
C39 C40 H40A 109.5 . . ?
C41 C40 H40B 109.5 . . ?
C39 C40 H40B 109.5 . . ?
H40A C40 H40B 108.1 . . ?
C42 C41 C40 109.9(2) . . ?
C42 C41 H41A 109.7 . . ?
C40 C41 H41A 109.7 . . ?
C42 C41 H41B 109.7 . . ?
C40 C41 H41B 109.7 . . ?
H41A C41 H41B 108.2 . . ?
C41 C42 C43 111.8(2) . . ?
C41 C42 H42A 109.3 . . ?
C43 C42 H42A 109.3 . . ?
C41 C42 H42B 109.3 . . ?
C43 C42 H42B 109.3 . . ?
H42A C42 H42B 107.9 . . ?
N5 C43 C42 109.7(2) . . ?
N5 C43 H43A 109.7 . . ?
C42 C43 H43A 109.7 . . ?
N5 C43 H43B 109.7 . . ?
C42 C43 H43B 109.7 . . ?
H43A C43 H43B 108.2 . . ?
O2 C44 C45 109.72(16) . . ?
O2 C44 H44A 109.7 . . ?
C45 C44 H44A 109.7 . . ?
O2 C44 H44B 109.7 . . ?
C45 C44 H44B 109.7 . . ?
H44A C44 H44B 108.2 . . ?
C46 C45 C50 118.64(19) . . ?
C46 C45 C44 122.01(18) . . ?
C50 C45 C44 119.31(19) . . ?
C47 C46 C45 120.5(2) . . ?
C47 C46 H46 119.7 . . ?
C45 C46 H46 119.7 . . ?
C48 C47 C46 120.4(2) . . ?
C48 C47 C51 118.8(3) . . ?
C46 C47 C51 120.7(3) . . ?
C49 C48 C47 119.4(2) . . ?
C49 C48 H48 120.3 . . ?
C47 C48 H48 120.3 . . ?
C48 C49 C50 120.2(2) . . ?
C48 C49 C52 119.7(3) . . ?
C50 C49 C52 120.0(3) . . ?
C49 C50 C45 120.7(2) . . ?
C49 C50 H50 119.6 . . ?
C45 C50 H50 119.6 . . ?
F8' C51 F9' 120.4(8) . . ?
F7 C51 F9 107.9(8) . . ?
F7 C51 F8 107.0(8) . . ?
F9 C51 F8 102.9(6) . . ?
F8' C51 F7' 106.1(9) . . ?
F9' C51 F7' 90.9(8) . . ?
F8' C51 C47 115.1(6) . . ?
F9' C51 C47 115.4(5) . . ?
F7 C51 C47 115.3(4) . . ?
F9 C51 C47 110.7(7) . . ?
F8 C51 C47 112.3(5) . . ?
F7' C51 C47 103.5(5) . . ?
F11' C52 F12' 108.6(11) . . ?
F11' C52 F10' 103.9(9) . . ?
F12' C52 F10' 111.2(9) . . ?
F11 C52 F10 107.4(7) . . ?
F11 C52 F12 98.9(9) . . ?
F10 C52 F12 107.0(9) . . ?
F11' C52 C49 112.0(7) . . ?
F12' C52 C49 110.2(6) . . ?
F10' C52 C49 110.7(6) . . ?
F11 C52 C49 114.9(6) . . ?
F10 C52 C49 113.4(5) . . ?
F12 C52 C49 114.1(4) . . ?

loop_
_geom_bond_atom_site_label_1
_geom_bond_atom_site_label_2
_geom_bond_distance
_geom_bond_site_symmetry_2
_geom_bond_publ_flag
N1 C9 1.312(2) . ?
N1 C1 1.368(2) . ?
N2 C9 1.399(2) . ?
N2 C17 1.463(2) . ?
N2 C13 1.474(2) . ?
N3 C12 1.150(3) . ?
N4 C35 1.316(2) . ?
N4 C27 1.367(3) . ?
N5 C35 1.392(2) . ?
N5 C43 1.466(3) . ?
N5 C39 1.476(3) . ?
N6 C38 1.141(3) . ?
O1 C7 1.384(2) . ?
O1 C18 1.440(2) . ?
O2 C33 1.375(2) . ?
O2 C44 1.426(2) . ?
C1 C2 1.356(3) . ?
C1 C10 1.498(3) . ?
C2 C3 1.407(3) . ?
C2 H2 0.9300 . ?
C3 C4 1.416(3) . ?
C3 C8 1.427(3) . ?
C4 C5 1.350(3) . ?
C4 H4 0.9300 . ?
C5 C6 1.423(3) . ?
C5 C11 1.510(3) . ?
C6 C7 1.386(3) . ?
C6 C12 1.431(4) . ?
C7 C8 1.409(3) . ?
C8 C9 1.446(3) . ?
C10 H10A 0.9600 . ?
C10 H10B 0.9600 . ?
C10 H10C 0.9600 . ?
C11 H11A 0.9600 . ?
C11 H11B 0.9600 . ?
C11 H11C 0.9600 . ?
C13 C14 1.504(2) . ?
C13 H13A 0.9700 . ?
C13 H13B 0.9700 . ?
C14 C15 1.516(3) . ?
C14 H14A 0.9700 . ?
C14 H14B 0.9700 . ?
C15 C16 1.511(3) . ?
C15 H15A 0.9700 . ?
C15 H15B 0.9700 . ?
C16 C17 1.513(3) . ?
C16 H16A 0.9700 . ?
C16 H16B 0.9700 . ?
C17 H17A 0.9700 . ?
C17 H17B 0.9700 . ?
C18 C19 1.493(3) . ?
C18 H18A 0.9700 . ?
C18 H18B 0.9700 . ?
C19 C20 1.382(3) . ?
C19 C24 1.385(3) . ?
C20 C21 1.373(3) . ?
C20 H20 0.9300 . ?
C21 C22 1.385(3) . ?
C21 C25 1.492(4) . ?
C22 C23 1.375(3) . ?
C22 H22 0.9300 . ?
C23 C24 1.386(3) . ?
C23 C26 1.488(3) . ?
C24 H24 0.9300 . ?
C25 F1' 1.205(13) . ?
C25 F3 1.247(8) . ?
C25 F2' 1.259(11) . ?
C25 F3' 1.369(13) . ?
C25 F2 1.368(9) . ?
C25 F1 1.370(7) . ?
C26 F4' 1.199(9) . ?
C26 F5 1.267(8) . ?
C26 F6 1.309(7) . ?
C26 F5' 1.335(11) . ?
C26 F4 1.354(9) . ?
C26 F6' 1.430(8) . ?
C27 C28 1.350(3) . ?
C27 C36 1.502(3) . ?
C28 C29 1.407(3) . ?
C28 H28 0.9300 . ?
C29 C30 1.406(3) . ?
C29 C34 1.425(3) . ?
C30 C31 1.355(3) . ?
C30 H30 0.9300 . ?
C31 C32 1.421(3) . ?
C31 C37 1.510(3) . ?
C32 C33 1.384(3) . ?
C32 C38 1.438(3) . ?
C33 C34 1.404(3) . ?
C34 C35 1.447(3) . ?
C36 H36A 0.9600 . ?
C36 H36B 0.9600 . ?
C36 H36C 0.9600 . ?
C37 H37A 0.9600 . ?
C37 H37B 0.9600 . ?
C37 H37C 0.9600 . ?
C39 C40 1.514(3) . ?
C39 H39A 0.9700 . ?
C39 H39B 0.9700 . ?
C40 C41 1.513(4) . ?
C40 H40A 0.9700 . ?
C40 H40B 0.9700 . ?
C41 C42 1.512(4) . ?
C41 H41A 0.9700 . ?
C41 H41B 0.9700 . ?
C42 C43 1.517(3) . ?
C42 H42A 0.9700 . ?
C42 H42B 0.9700 . ?
C43 H43A 0.9700 . ?
C43 H43B 0.9700 . ?
C44 C45 1.492(3) . ?
C44 H44A 0.9700 . ?
C44 H44B 0.9700 . ?
C45 C46 1.381(3) . ?
C45 C50 1.383(3) . ?
C46 C47 1.378(3) . ?
C46 H46 0.9300 . ?
C47 C48 1.377(3) . ?
C47 C51 1.501(4) . ?
C48 C49 1.373(3) . ?
C48 H48 0.9300 . ?
C49 C50 1.379(3) . ?
C49 C52 1.490(4) . ?
C50 H50 0.9300 . ?
C51 F8' 1.220(9) . ?
C51 F9' 1.282(9) . ?
C51 F7 1.295(8) . ?
C51 F9 1.304(11) . ?
C51 F8 1.344(9) . ?
C51 F7' 1.381(11) . ?
C52 F11' 1.222(12) . ?
C52 F12' 1.269(11) . ?
C52 F10' 1.278(9) . ?
C52 F11 1.326(11) . ?
C52 F10 1.349(10) . ?
C52 F12 1.363(9) . ?

loop_
_geom_hbond_atom_site_label_D
_geom_hbond_atom_site_label_H
_geom_hbond_atom_site_label_A
_geom_hbond_distance_DH
_geom_hbond_distance_HA
_geom_hbond_distance_DA
_geom_hbond_angle_DHA
_geom_hbond_site_symmetry_A
C39 H39A O2 0.97 2.30 2.864(3) 116.4 .
C36 H36B F5 0.96 2.58 3.350(8) 137.5 1_455
C18 H18B N2 0.97 2.68 3.219(3) 115.4 .
C13 H13B O1 0.97 2.35 2.885(2) 113.8 .
C39 H39A O2 0.97 2.30 2.864(3) 116.4 .
C36 H36B F5 0.96 2.58 3.350(8) 137.5 1_455
C18 H18B N2 0.97 2.68 3.219(3) 115.4 .
C13 H13B O1 0.97 2.35 2.885(2) 113.8 .
C13 H13B O1 0.97 2.35 2.885(2) 113.8 .
C18 H18B N2 0.97 2.68 3.219(3) 115.4 .
C36 H36B F5 0.96 2.58 3.350(8) 137.5 1_455
C39 H39A O2 0.97 2.30 2.864(3) 116.4 .

loop_
_geom_torsion_atom_site_label_1
_geom_torsion_atom_site_label_2
_geom_torsion_atom_site_label_3
_geom_torsion_atom_site_label_4
_geom_torsion
_geom_torsion_site_symmetry_1
_geom_torsion_site_symmetry_2
_geom_torsion_site_symmetry_3
_geom_torsion_site_symmetry_4
_geom_torsion_publ_flag
C9 N1 C1 C2 -4.8(3) . . . . ?
C9 N1 C1 C10 179.15(19) . . . . ?
N1 C1 C2 C3 7.6(3) . . . . ?
C10 C1 C2 C3 -176.6(2) . . . . ?
C1 C2 C3 C4 177.4(2) . . . . ?
C1 C2 C3 C8 -0.5(3) . . . . ?
C2 C3 C4 C5 -174.4(2) . . . . ?
C8 C3 C4 C5 3.4(3) . . . . ?
C3 C4 C5 C6 2.3(3) . . . . ?
C3 C4 C5 C11 -179.1(2) . . . . ?
C4 C5 C6 C7 -3.2(3) . . . . ?
C11 C5 C6 C7 178.23(19) . . . . ?
C4 C5 C6 C12 175.4(2) . . . . ?
C11 C5 C6 C12 -3.2(3) . . . . ?
C18 O1 C7 C6 -103.1(2) . . . . ?
C18 O1 C7 C8 78.4(2) . . . . ?
C5 C6 C7 O1 179.62(17) . . . . ?
C12 C6 C7 O1 1.0(3) . . . . ?
C5 C6 C7 C8 -1.8(3) . . . . ?
C12 C6 C7 C8 179.57(18) . . . . ?
O1 C7 C8 C3 -174.15(16) . . . . ?
C6 C7 C8 C3 7.4(3) . . . . ?
O1 C7 C8 C9 4.0(3) . . . . ?
C6 C7 C8 C9 -174.45(18) . . . . ?
C2 C3 C8 C7 169.78(18) . . . . ?
C4 C3 C8 C7 -8.2(3) . . . . ?
C2 C3 C8 C9 -8.6(3) . . . . ?
C4 C3 C8 C9 173.48(17) . . . . ?
C1 N1 C9 N2 174.53(16) . . . . ?
C1 N1 C9 C8 -5.2(3) . . . . ?
C17 N2 C9 N1 10.6(2) . . . . ?
C13 N2 C9 N1 -121.65(18) . . . . ?
C17 N2 C9 C8 -169.62(16) . . . . ?
C13 N2 C9 C8 58.1(2) . . . . ?
C7 C8 C9 N1 -166.35(18) . . . . ?
C3 C8 C9 N1 11.8(3) . . . . ?
C7 C8 C9 N2 13.9(3) . . . . ?
C3 C8 C9 N2 -167.98(16) . . . . ?
C9 N2 C13 C14 -163.76(16) . . . . ?
C17 N2 C13 C14 61.6(2) . . . . ?
N2 C13 C14 C15 -56.8(2) . . . . ?
C13 C14 C15 C16 52.1(2) . . . . ?
C14 C15 C16 C17 -52.4(3) . . . . ?
C9 N2 C17 C16 165.72(16) . . . . ?
C13 N2 C17 C16 -59.9(2) . . . . ?
C15 C16 C17 N2 55.8(2) . . . . ?
C7 O1 C18 C19 167.17(16) . . . . ?
O1 C18 C19 C20 -63.8(2) . . . . ?
O1 C18 C19 C24 113.2(2) . . . . ?
C24 C19 C20 C21 0.7(3) . . . . ?
C18 C19 C20 C21 177.8(2) . . . . ?
C19 C20 C21 C22 -1.3(4) . . . . ?
C19 C20 C21 C25 -179.9(3) . . . . ?
C20 C21 C22 C23 0.4(4) . . . . ?
C25 C21 C22 C23 179.0(3) . . . . ?
C21 C22 C23 C24 1.1(3) . . . . ?
C21 C22 C23 C26 -177.5(2) . . . . ?
C20 C19 C24 C23 0.8(3) . . . . ?
C18 C19 C24 C23 -176.28(18) . . . . ?
C22 C23 C24 C19 -1.8(3) . . . . ?
C26 C23 C24 C19 176.8(2) . . . . ?
C20 C21 C25 F1' 13.5(14) . . . . ?
C22 C21 C25 F1' -165.1(13) . . . . ?
C20 C21 C25 F3 -172.3(10) . . . . ?
C22 C21 C25 F3 9.0(12) . . . . ?
C20 C21 C25 F2' 124.4(11) . . . . ?
C22 C21 C25 F2' -54.3(12) . . . . ?
C20 C21 C25 F3' -129.7(7) . . . . ?
C22 C21 C25 F3' 51.6(8) . . . . ?
C20 C21 C25 F2 65.3(8) . . . . ?
C22 C21 C25 F2 -113.4(7) . . . . ?
C20 C21 C25 F1 -44.5(6) . . . . ?
C22 C21 C25 F1 136.9(4) . . . . ?
C22 C23 C26 F4' 36.8(10) . . . . ?
C24 C23 C26 F4' -141.8(9) . . . . ?
C22 C23 C26 F5 -106.0(5) . . . . ?
C24 C23 C26 F5 75.4(5) . . . . ?
C22 C23 C26 F6 121.5(5) . . . . ?
C24 C23 C26 F6 -57.1(6) . . . . ?
C22 C23 C26 F5' -91.7(6) . . . . ?
C24 C23 C26 F5' 89.7(6) . . . . ?
C22 C23 C26 F4 9.4(6) . . . . ?
C24 C23 C26 F4 -169.2(5) . . . . ?
C22 C23 C26 F6' 166.1(4) . . . . ?
C24 C23 C26 F6' -12.5(5) . . . . ?
C35 N4 C27 C28 7.8(3) . . . . ?
C35 N4 C27 C36 -171.9(2) . . . . ?
N4 C27 C28 C29 -11.8(3) . . . . ?
C36 C27 C28 C29 167.8(2) . . . . ?
C27 C28 C29 C30 -172.9(2) . . . . ?
C27 C28 C29 C34 2.2(3) . . . . ?
C28 C29 C30 C31 170.1(2) . . . . ?
C34 C29 C30 C31 -5.0(3) . . . . ?
C29 C30 C31 C32 -1.1(3) . . . . ?
C29 C30 C31 C37 -178.3(2) . . . . ?
C30 C31 C32 C33 2.7(3) . . . . ?
C37 C31 C32 C33 179.9(2) . . . . ?
C30 C31 C32 C38 -177.1(2) . . . . ?
C37 C31 C32 C38 0.2(3) . . . . ?
C44 O2 C33 C32 99.4(2) . . . . ?
C44 O2 C33 C34 -79.6(2) . . . . ?
C31 C32 C33 O2 -177.05(18) . . . . ?
C38 C32 C33 O2 2.7(3) . . . . ?
C31 C32 C33 C34 2.0(3) . . . . ?
C38 C32 C33 C34 -178.23(18) . . . . ?
O2 C33 C34 C29 171.15(16) . . . . ?
C32 C33 C34 C29 -7.8(3) . . . . ?
O2 C33 C34 C35 -4.6(3) . . . . ?
C32 C33 C34 C35 176.43(18) . . . . ?
C30 C29 C34 C33 9.2(3) . . . . ?
C28 C29 C34 C33 -165.96(17) . . . . ?
C30 C29 C34 C35 -174.52(17) . . . . ?
C28 C29 C34 C35 10.3(3) . . . . ?
C27 N4 C35 N5 -176.71(17) . . . . ?
C27 N4 C35 C34 6.0(3) . . . . ?
C43 N5 C35 N4 -7.0(2) . . . . ?
C39 N5 C35 N4 130.94(19) . . . . ?
C43 N5 C35 C34 170.29(17) . . . . ?
C39 N5 C35 C34 -51.8(2) . . . . ?
C33 C34 C35 N4 161.06(18) . . . . ?
C29 C34 C35 N4 -14.7(3) . . . . ?
C33 C34 C35 N5 -16.1(3) . . . . ?
C29 C34 C35 N5 168.13(16) . . . . ?
C35 N5 C39 C40 160.41(19) . . . . ?
C43 N5 C39 C40 -59.6(2) . . . . ?
N5 C39 C40 C41 56.8(3) . . . . ?
C39 C40 C41 C42 -54.1(3) . . . . ?
C40 C41 C42 C43 54.8(3) . . . . ?
C35 N5 C43 C42 -160.15(19) . . . . ?
C39 N5 C43 C42 58.8(2) . . . . ?
C41 C42 C43 N5 -56.9(3) . . . . ?
C33 O2 C44 C45 -161.26(17) . . . . ?
O2 C44 C45 C46 14.9(3) . . . . ?
O2 C44 C45 C50 -167.15(19) . . . . ?
C50 C45 C46 C47 0.5(3) . . . . ?
C44 C45 C46 C47 178.5(2) . . . . ?
C45 C46 C47 C48 -0.8(4) . . . . ?
C45 C46 C47 C51 -177.1(3) . . . . ?
C46 C47 C48 C49 0.2(4) . . . . ?
C51 C47 C48 C49 176.6(4) . . . . ?
C47 C48 C49 C50 0.7(4) . . . . ?
C47 C48 C49 C52 -177.9(4) . . . . ?
C48 C49 C50 C45 -1.0(4) . . . . ?
C52 C49 C50 C45 177.5(4) . . . . ?
C46 C45 C50 C49 0.4(3) . . . . ?
C44 C45 C50 C49 -177.6(2) . . . . ?
C48 C47 C51 F8' -113.5(12) . . . . ?
C46 C47 C51 F8' 62.9(13) . . . . ?
C48 C47 C51 F9' 33.6(9) . . . . ?
C46 C47 C51 F9' -150.0(7) . . . . ?
C48 C47 C51 F7 179.8(9) . . . . ?
C46 C47 C51 F7 -3.8(11) . . . . ?
C48 C47 C51 F9 57.1(8) . . . . ?
C46 C47 C51 F9 -126.6(7) . . . . ?
C48 C47 C51 F8 -57.3(7) . . . . ?
C46 C47 C51 F8 119.1(5) . . . . ?
C48 C47 C51 F7' 131.2(6) . . . . ?
C46 C47 C51 F7' -52.4(7) . . . . ?
C48 C49 C52 F11' -153.7(14) . . . . ?
C50 C49 C52 F11' 27.7(15) . . . . ?
C48 C49 C52 F12' 85.2(12) . . . . ?
C50 C49 C52 F12' -93.4(12) . . . . ?
C48 C49 C52 F10' -38.3(14) . . . . ?
C50 C49 C52 F10' 143.1(12) . . . . ?
C48 C49 C52 F11 -106.9(12) . . . . ?
C50 C49 C52 F11 74.5(11) . . . . ?
C48 C49 C52 F10 17.1(11) . . . . ?
C50 C49 C52 F10 -161.5(9) . . . . ?
C48 C49 C52 F12 139.9(10) . . . . ?
C50 C49 C52 F12 -38.7(12) . . . . ?
